data_2221862
loop_
_publ_author_name
'Du, Lin'
'Li, Li-Nan'
'Zhao, Qi-Hua'

_publ_section_title Poly[diaqua(\m~3~-pyridine-3,5-dicarboxylato-\k^3^<i>N</i>:<i>O</i>^3^:<i>O</i>^5^)copper(II)]
_journal_coeditor_code XU2500
_journal_issue 5
_journal_name_full 'Acta Crystallographica Section E'
_journal_page_first m556
_journal_paper_doi 10.1107/S1600536809013889
_journal_volume 65
_journal_year 2009
_chemical_formula_iupac '[Cu (C7 H3 N O4) (H2 O)2]'
_chemical_formula_moiety 'C7 H7 Cu N O6'
_chemical_formula_sum 'C7 H7 Cu N O6'
_chemical_formula_weight 264.68
_chemical_name_systematic
;
Poly[diaqua(\m~3~-pyridine-3,5-dicarboxylato-
\k^3^<i>N</i>:<i>O</i>^3^:<i>O</i>^5^)copper(II)]
;
_space_group_IT_number 15
_symmetry_cell_setting monoclinic
_symmetry_space_group_name_Hall '-C 2yc'
_symmetry_space_group_name_H-M 'C 1 2/c 1'
_atom_sites_solution_hydrogens geom
_atom_sites_solution_primary direct
_atom_sites_solution_secondary difmap
_audit_creation_method SHELXL97
_cell_angle_alpha 90.00
_cell_angle_beta 101.584(2)
_cell_angle_gamma 90.00
_cell_formula_units_Z 4
_cell_length_a 10.1285(16)
_cell_length_b 12.0669(19)
_cell_length_c 7.2770(11)
_cell_measurement_reflns_used 2266
_cell_measurement_temperature 298(2)
_cell_measurement_theta_max 28.29
_cell_measurement_theta_min 2.66
_cell_volume 871.3(2)
_computing_cell_refinement 'SAINT (Bruker, 2004)'
_computing_data_collection 'APEX2 (Bruker, 2004)'
_computing_data_reduction 'SAINT (Bruker, 2004)'
_computing_molecular_graphics 'SHELXTL (Sheldrick, 2008)'
_computing_publication_material 'SHELXTL (Sheldrick, 2008)'
_computing_structure_refinement 'SHELXL97 (Sheldrick, 2008)'
_computing_structure_solution 'SHELXS97 (Sheldrick, 2008)'
_diffrn_ambient_temperature 298(2)
_diffrn_measured_fraction_theta_full 0.999
_diffrn_measured_fraction_theta_max 0.920
_diffrn_measurement_device_type 'Bruker APEXII 1000 CCD area-detector'
_diffrn_measurement_method '\f and \w'
_diffrn_radiation_monochromator graphite
_diffrn_radiation_source 'fine-focus sealed tube'
_diffrn_radiation_type MoK\a
_diffrn_radiation_wavelength 0.71073
_diffrn_reflns_av_R_equivalents 0.0239
_diffrn_reflns_av_sigmaI/netI 0.0286
_diffrn_reflns_limit_h_max 12
_diffrn_reflns_limit_h_min -13
_diffrn_reflns_limit_k_max 12
_diffrn_reflns_limit_k_min -15
_diffrn_reflns_limit_l_max 9
_diffrn_reflns_limit_l_min -9
_diffrn_reflns_number 2751
_diffrn_reflns_theta_full 25.00
_diffrn_reflns_theta_max 28.29
_diffrn_reflns_theta_min 2.66
_diffrn_standards_number 0
_exptl_absorpt_coefficient_mu 2.516
_exptl_absorpt_correction_T_max 0.840
_exptl_absorpt_correction_T_min 0.588
_exptl_absorpt_correction_type multi-scan
_exptl_absorpt_process_details '(SADABS; Sheldrick, 2004)'
_exptl_crystal_colour green
_exptl_crystal_density_diffrn 2.018
_exptl_crystal_density_method 'not measured'
_exptl_crystal_description block
_exptl_crystal_F_000 532
_exptl_crystal_size_max 0.23
_exptl_crystal_size_mid 0.18
_exptl_crystal_size_min 0.07
_refine_diff_density_max 1.313
_refine_diff_density_min -0.480
_refine_ls_extinction_method none
_refine_ls_goodness_of_fit_ref 1.001
_refine_ls_hydrogen_treatment constr
_refine_ls_matrix_type full
_refine_ls_number_parameters 70
_refine_ls_number_reflns 1003
_refine_ls_number_restraints 0
_refine_ls_restrained_S_all 1.001
_refine_ls_R_factor_all 0.0538
_refine_ls_R_factor_gt 0.0475
_refine_ls_shift/su_max 0.000
_refine_ls_shift/su_mean 0.000
_refine_ls_structure_factor_coef Fsqd
_refine_ls_weighting_details 'calc w = 1/[\s^2^(Fo^2^)+(0.108P)^2^+2.2514P] where P=(Fo^2^+2Fc^2^)/3'
_refine_ls_weighting_scheme calc
_refine_ls_wR_factor_gt 0.1406
_refine_ls_wR_factor_ref 0.1484
_reflns_number_gt 892
_reflns_number_total 1003
_reflns_threshold_expression I>2\s(I)
_cod_data_source_file xu2500.cif
_cod_data_source_block I
_cod_original_sg_symbol_H-M 'C 2/c'
_cod_database_code 2221862
_cod_database_fobs_code 2221862

loop_
_symmetry_equiv_pos_as_xyz
'x, y, z'
'-x, y, -z+1/2'
'x+1/2, y+1/2, z'
'-x+1/2, y+1/2, -z+1/2'
'-x, -y, -z'
'x, -y, z-1/2'
'-x+1/2, -y+1/2, -z'
'x+1/2, -y+1/2, z-1/2'

loop_
_atom_site_type_symbol
_atom_site_label
_atom_site_fract_x
_atom_site_fract_y
_atom_site_fract_z
_atom_site_U_iso_or_equiv
_atom_site_adp_type
_atom_site_calc_flag
_atom_site_refinement_flags
_atom_site_occupancy
_atom_site_disorder_assembly
_atom_site_disorder_group
Cu Cu1 0.5000 0.16047(5) 0.2500 0.0252(3) Uani d S 1 . .
O O1W 0.4771(4) 0.1611(2) -0.0245(5) 0.0387(8) Uani d . 1 . .
H H1WA 0.5216 0.1161 -0.0782 0.046 Uiso d R 1 . .
H H1WB 0.4226 0.2065 -0.0896 0.046 Uiso d R 1 . .
O O1 0.6503(3) 0.0232(3) 0.2667(5) 0.0387(8) Uani d . 1 . .
O O2 0.7647(4) 0.1761(3) 0.2777(7) 0.0573(12) Uani d . 1 . .
C C1 0.7562(4) 0.0748(4) 0.2691(6) 0.0289(9) Uani d . 1 . .
C C2 0.8837(3) 0.0104(3) 0.2610(5) 0.0214(7) Uani d . 1 . .
C C3 1.0000 0.0672(4) 0.2500 0.0227(10) Uani d S 1 . .
H H3A 1.0000 0.1443 0.2500 0.027 Uiso calc SR 1 . .
C C4 0.8885(3) -0.1037(3) 0.2620(5) 0.0227(8) Uani d . 1 . .
H H4A 0.8109 -0.1426 0.2713 0.027 Uiso calc R 1 . .
N N1 1.0000 -0.1614(3) 0.2500 0.0215(9) Uani d S 1 . .

loop_
_atom_site_aniso_label
_atom_site_aniso_U_11
_atom_site_aniso_U_22
_atom_site_aniso_U_33
_atom_site_aniso_U_12
_atom_site_aniso_U_13
_atom_site_aniso_U_23
Cu1 0.0257(4) 0.0176(4) 0.0328(4) 0.000 0.0073(3) 0.000
O1W 0.049(2) 0.0299(18) 0.0370(17) 0.0036(12) 0.0074(15) -0.0021(12)
O1 0.0211(15) 0.0452(19) 0.0507(19) 0.0075(12) 0.0097(13) -0.0097(15)
O2 0.040(2) 0.0264(19) 0.101(4) 0.0149(14) 0.005(2) -0.0080(18)
C1 0.0189(19) 0.029(2) 0.036(2) 0.0121(15) -0.0006(15) -0.0074(16)
C2 0.0162(16) 0.0185(17) 0.0293(17) 0.0049(12) 0.0043(14) -0.0009(14)
C3 0.022(3) 0.013(2) 0.032(3) 0.000 0.001(2) 0.000
C4 0.0135(16) 0.0187(18) 0.0352(19) -0.0015(12) 0.0033(14) -0.0009(14)
N1 0.017(2) 0.013(2) 0.035(2) 0.000 0.0062(18) 0.000

loop_
_atom_type_symbol
_atom_type_description
_atom_type_scat_dispersion_real
_atom_type_scat_dispersion_imag
_atom_type_scat_source
C C 0.0033 0.0016 'International Tables Vol C Tables 4.2.6.8 and 6.1.1.4'
H H 0.0000 0.0000 'International Tables Vol C Tables 4.2.6.8 and 6.1.1.4'
N N 0.0061 0.0033 'International Tables Vol C Tables 4.2.6.8 and 6.1.1.4'
O O 0.0106 0.0060 'International Tables Vol C Tables 4.2.6.8 and 6.1.1.4'
Cu Cu 0.3201 1.2651 'International Tables Vol C Tables 4.2.6.8 and 6.1.1.4'

loop_
_geom_angle_atom_site_label_1
_geom_angle_atom_site_label_2
_geom_angle_atom_site_label_3
_geom_angle_site_symmetry_1
_geom_angle_site_symmetry_3
_geom_angle
_geom_angle_publ_flag
O1W Cu1 O1W 2_655 . 179.54(17) y
O1W Cu1 N1 2_655 3_455 89.77(8) ?
O1W Cu1 N1 . 3_455 89.77(8) y
O1W Cu1 O1 2_655 2_655 89.90(13) ?
O1W Cu1 O1 . 2_655 90.44(13) y
N1 Cu1 O1 3_455 2_655 137.80(9) y
O1W Cu1 O1 2_655 . 90.44(13) y
O1W Cu1 O1 . . 89.90(13) y
N1 Cu1 O1 3_455 . 137.80(9) ?
O1 Cu1 O1 2_655 . 84.40(18) y
Cu1 O1W H1WA . . 120.0 ?
Cu1 O1W H1WB . . 120.0 ?
H1WA O1W H1WB . . 120.0 ?
C1 O1 Cu1 . . 101.9(3) ?
O2 C1 O1 . . 123.7(4) ?
O2 C1 C2 . . 117.5(4) ?
O1 C1 C2 . . 118.9(4) ?
C4 C2 C3 . . 117.8(3) ?
C4 C2 C1 . . 122.8(3) ?
C3 C2 C1 . . 119.4(4) ?
C2 C3 C2 . 2_755 120.4(5) ?
C2 C3 H3A . . 119.8 ?
C2 C3 H3A 2_755 . 119.8 ?
N1 C4 C2 . . 123.2(3) ?
N1 C4 H4A . . 118.4 ?
C2 C4 H4A . . 118.4 ?
C4 N1 C4 2_755 . 117.6(4) ?
C4 N1 Cu1 2_755 3_545 121.2(2) ?
C4 N1 Cu1 . 3_545 121.2(2) ?

loop_
_geom_bond_atom_site_label_1
_geom_bond_atom_site_label_2
_geom_bond_site_symmetry_2
_geom_bond_distance
_geom_bond_publ_flag
Cu1 O1W 2_655 1.964(4) ?
Cu1 O1W . 1.964(4) y
Cu1 N1 3_455 2.149(4) y
Cu1 O1 2_655 2.236(3) ?
Cu1 O1 . 2.236(3) y
O1W H1WA . 0.8500 ?
O1W H1WB . 0.8500 ?
O1 C1 . 1.238(5) ?
O2 C1 . 1.226(5) ?
C1 C2 . 1.518(5) ?
C2 C4 . 1.378(5) ?
C2 C3 . 1.379(4) ?
C3 C2 2_755 1.379(4) ?
C3 H3A . 0.9300 ?
C4 N1 . 1.344(4) ?
C4 H4A . 0.9300 ?
N1 C4 2_755 1.344(4) ?
N1 Cu1 3_545 2.149(4) ?

loop_
_geom_hbond_atom_site_label_D
_geom_hbond_atom_site_label_H
_geom_hbond_atom_site_label_A
_geom_hbond_site_symmetry_A
_geom_hbond_distance_DH
_geom_hbond_distance_HA
_geom_hbond_distance_DA
_geom_hbond_angle_DHA
O1W H1WA O1 6 0.85 2.53 3.377(5) 178.1
O1W H1WB O2 8_455 0.85 2.21 3.052(5) 171.2
